data_4333187
loop_
_publ_author_name
'Kong, Xiang-Jian'
'Ren, Yan-Ping'
'Zheng, Pei-Qing'
'Long, Yu-Xiang'
'Long, La-Sheng'
'Huang, Rong-Bin'
'Zheng, Lan-Sun'

_publ_section_title
;
 Construction of Polyoxometalates-Based Coordination Polymers through
 Direct Incorporation between Polyoxometalates and the Voids in a 2D
 Network
;
_journal_issue 26
_journal_name_full 'Inorganic Chemistry'
_journal_page_first 10702
_journal_page_last 10711
_journal_paper_doi 10.1021/ic061664y
_journal_volume 45
_journal_year 2006
_chemical_formula_sum 'C36 H48 Ag4 N12 O40 Si W12'
_chemical_formula_weight 3954.63
_chemical_name_systematic
; 
 ? 
;
_space_group_IT_number 61
_symmetry_cell_setting orthorhombic
_symmetry_space_group_name_Hall '-P 2ac 2ab'
_symmetry_space_group_name_H-M 'P b c a'
_atom_sites_solution_hydrogens geom
_atom_sites_solution_primary direct
_atom_sites_solution_secondary difmap
_audit_creation_method SHELXL-97
_cell_angle_alpha 90.00
_cell_angle_beta 90.00
_cell_angle_gamma 90.00
_cell_formula_units_Z 4
_cell_length_a 12.546(3)
_cell_length_b 23.138(5)
_cell_length_c 23.471(5)
_cell_measurement_temperature 293(2)
_cell_volume 6813(3)
_computing_cell_refinement 'SHELXTL-Plus (Sheldrick, 1990)'
_computing_data_collection 'SHELXTL-Plus (Sheldrick, 1990)'
_computing_data_reduction 'SHELXTL-Plus (Sheldrick, 1990)'
_computing_molecular_graphics 'SHELXTL V.5.0 (Sheldrick, 1997)'
_computing_publication_material 'SHELXL-97 (Sheldrick, 1997)'
_computing_structure_refinement 'SHELXL-97 (Sheldrick, 1997)'
_computing_structure_solution 'SHELXS-97 (Sheldrick, 1990)'
_diffrn_ambient_temperature 293(2)
_diffrn_measured_fraction_theta_full 0.908
_diffrn_measured_fraction_theta_max 0.908
_diffrn_measurement_device_type 'Bruker Smart Apex CCD area detector'
_diffrn_measurement_method 'phi and omega scans'
_diffrn_radiation_monochromator graphite
_diffrn_radiation_source 'fine-focus sealed tube'
_diffrn_radiation_type MoK\a
_diffrn_radiation_wavelength 0.71073
_diffrn_reflns_av_R_equivalents 0.0680
_diffrn_reflns_av_sigmaI/netI 0.0403
_diffrn_reflns_limit_h_max 14
_diffrn_reflns_limit_h_min -14
_diffrn_reflns_limit_k_max 27
_diffrn_reflns_limit_k_min -27
_diffrn_reflns_limit_l_max 27
_diffrn_reflns_limit_l_min -27
_diffrn_reflns_number 42121
_diffrn_reflns_theta_full 25.00
_diffrn_reflns_theta_max 25.00
_diffrn_reflns_theta_min 1.76
_exptl_absorpt_coefficient_mu 21.401
_exptl_absorpt_correction_type sadabs
_exptl_crystal_colour yellow
_exptl_crystal_density_diffrn 3.855
_exptl_crystal_density_meas ?
_exptl_crystal_density_method 'not measured'
_exptl_crystal_description block
_exptl_crystal_F_000 7032
_exptl_crystal_size_max 0.16
_exptl_crystal_size_mid 0.11
_exptl_crystal_size_min 0.09
_refine_diff_density_max 3.921
_refine_diff_density_min -3.053
_refine_diff_density_rms 0.703
_refine_ls_extinction_method none
_refine_ls_goodness_of_fit_ref 1.320
_refine_ls_hydrogen_treatment mixed
_refine_ls_matrix_type full
_refine_ls_number_parameters 475
_refine_ls_number_reflns 5448
_refine_ls_number_restraints 280
_refine_ls_restrained_S_all 1.288
_refine_ls_R_factor_all 0.0970
_refine_ls_R_factor_gt 0.0965
_refine_ls_shift/su_max 0.010
_refine_ls_shift/su_mean 0.001
_refine_ls_structure_factor_coef Fsqd
_refine_ls_weighting_details 'calc w=1/[\s^2^(Fo^2^)+(0.0000P)^2^+2190.0757P] where P=(Fo^2^+2Fc^2^)/3'
_refine_ls_weighting_scheme calc
_refine_ls_wR_factor_gt 0.2016
_refine_ls_wR_factor_ref 0.2018
_reflns_number_gt 5416
_reflns_number_total 5448
_reflns_threshold_expression >2sigma(I)
_cod_data_source_file ic061664ysup4.cif
_cod_data_source_block complex_4
_cod_depositor_comments
;
The following automatic conversions were performed:

'_symmetry_cell_setting' value 'ORTHORHOMBIC' changed to
'orthorhombic' according to
/home/saulius/struct/CIF-dictionaries/cif_core.dic dictionary named
'cif_core.dic' version 2.4.2 from 2011-04-26.

Automatic conversion script
Id: cif_fix_values 1891 2012-01-12 08:04:46Z andrius 

The following automatic conversions were performed:

'_exptl_crystal_density_meas' value 'not measured' was changed to '?'
- the value is perceived as not measured.

Automatic conversion script
Id: cif_fix_values 3008 2015-01-20 13:52:24Z robertas 
;
_cod_original_cell_volume 6813(2)
_cod_original_sg_symbol_H-M Pbca
_cod_database_code 4333187

loop_
_symmetry_equiv_pos_as_xyz
'x, y, z'
'-x+1/2, -y, z+1/2'
'-x, y+1/2, -z+1/2'
'x+1/2, -y+1/2, -z'
'-x, -y, -z'
'x-1/2, y, -z-1/2'
'x, -y-1/2, z-1/2'
'-x-1/2, y-1/2, z'

loop_
_atom_site_label
_atom_site_type_symbol
_atom_site_fract_x
_atom_site_fract_y
_atom_site_fract_z
_atom_site_U_iso_or_equiv
_atom_site_adp_type
_atom_site_occupancy
_atom_site_symmetry_multiplicity
_atom_site_calc_flag
_atom_site_refinement_flags
W1 W 1.32177(11) 0.05752(6) 0.39971(6) 0.0104(3) Uani 1 1 d .
W2 W 1.57430(11) 0.11998(6) 0.41705(6) 0.0122(3) Uani 1 1 d .
W3 W 1.55087(11) -0.01680(6) 0.35426(6) 0.0129(3) Uani 1 1 d .
W4 W 1.25012(11) -0.06445(7) 0.48082(6) 0.0189(4) Uani 1 1 d .
W5 W 1.48032(12) -0.13757(6) 0.43730(7) 0.0214(4) Uani 1 1 d .
W6 W 1.26904(11) 0.07210(6) 0.54528(7) 0.0188(4) Uani 1 1 d .
Ag1 Ag 0.9658(2) -0.18294(12) 0.54343(14) 0.0274(7) Uani 1 1 d .
Ag2 Ag 1.0909(2) 0.08570(12) 0.68918(13) 0.0225(6) Uani 1 1 d .
Si1 Si 1.5000 0.0000 0.5000 0.011(3) Uani 1 2 d SDU
O1 O 1.437(3) -0.0552(9) 0.5013(16) 0.024(6) Uani 0.50 1 d PDU
O2 O 1.6142(11) -0.0131(16) 0.5142(15) 0.024(6) Uani 0.50 1 d PDU
O3 O 1.492(3) 0.0282(14) 0.4429(8) 0.024(6) Uani 0.50 1 d PDU
O4 O 1.455(3) 0.0401(13) 0.5448(12) 0.024(6) Uani 0.50 1 d PDU
O5 O 1.466(3) -0.1567(19) 0.5133(14) 0.069(14) Uani 1 1 d .
O6 O 1.614(2) 0.1766(11) 0.3778(11) 0.025(6) Uani 1 1 d U
O7 O 1.236(2) 0.0833(13) 0.3502(13) 0.037(7) Uani 1 1 d U
O8 O 1.495(3) -0.0935(18) 0.3689(19) 0.070(11) Uani 1 1 d U
O9 O 1.211(3) 0.0003(16) 0.5275(16) 0.055(9) Uani 1 1 d U
O10 O 1.432(2) 0.1148(13) 0.4016(13) 0.038(7) Uani 1 1 d U
O11 O 1.602(2) 0.0593(12) 0.3628(12) 0.030(6) Uani 1 1 d U
O12 O 1.4711(18) -0.2042(10) 0.4051(10) 0.015(5) Uani 1 1 d U
O13 O 1.125(2) -0.0937(11) 0.4712(11) 0.026(6) Uani 1 1 d U
O14 O 1.412(2) 0.0095(13) 0.3522(13) 0.034(7) Uani 1 1 d U
O15 O 1.1574(18) 0.1072(9) 0.5698(9) 0.012(5) Uani 1 1 d U
O16 O 1.686(3) -0.0425(16) 0.3848(16) 0.054(9) Uani 1 1 d U
O17 O 1.629(3) -0.1291(18) 0.4493(18) 0.066(11) Uani 1 1 d U
O18 O 1.338(3) -0.1112(18) 0.4419(18) 0.069(11) Uani 1 1 d U
O19 O 1.572(3) -0.0228(15) 0.2842(14) 0.045(8) Uani 1 1 d U
O20 O 1.257(4) -0.0154(13) 0.4209(14) 0.065(13) Uani 1 1 d .
O21 O 1.270(3) 0.0882(15) 0.4670(15) 0.052(9) Uani 1 1 d U
O22 O 1.707(4) 0.1026(19) 0.4506(19) 0.074(12) Uani 1 1 d U
N1 N 1.223(2) 0.1144(12) 0.7445(13) 0.019(6) Uani 1 1 d U
C1 C 1.244(2) 0.0846(13) 0.7912(12) 0.008(6) Uani 1 1 d U
H1A H 1.1896 0.0617 0.8062 0.009 Uiso 1 1 calc R
C2 C 1.346(3) 0.0852(15) 0.8207(15) 0.019(8) Uani 1 1 d U
H2A H 1.3618 0.0616 0.8516 0.023 Uiso 1 1 calc R
C3 C 1.397(3) 0.1565(14) 0.7572(14) 0.013(7) Uani 1 1 d U
C4 C 1.478(3) 0.1995(17) 0.7380(18) 0.031(9) Uani 1 1 d U
H4A H 1.5408 0.1962 0.7613 0.046 Uiso 1 1 calc R
H4B H 1.4492 0.2378 0.7415 0.046 Uiso 1 1 calc R
H4C H 1.4963 0.1922 0.6990 0.046 Uiso 1 1 calc R
C5 C 1.295(3) 0.1534(15) 0.7291(15) 0.017(7) Uani 1 1 d U
C6 C 1.269(2) 0.1882(13) 0.6803(13) 0.009(6) Uani 1 1 d U
H6A H 1.1978 0.1798 0.6680 0.014 Uiso 1 1 calc R
H6B H 1.3182 0.1799 0.6501 0.014 Uiso 1 1 calc R
H6C H 1.2742 0.2284 0.6903 0.014 Uiso 1 1 calc R
N2 N 1.415(2) 0.1242(12) 0.7980(12) 0.017(6) Uani 1 1 d U
N3 N 1.067(3) -0.0015(13) 0.6432(14) 0.023(7) Uani 1 1 d U
C11 C 1.012(3) -0.0003(14) 0.5950(14) 0.012(7) Uani 1 1 d U
H11A H 0.9896 0.0340 0.5780 0.015 Uiso 1 1 calc R
C12 C 0.990(2) -0.0532(12) 0.5726(12) 0.005(6) Uani 1 1 d U
H12A H 0.9578 -0.0534 0.5369 0.006 Uiso 1 1 calc R
C13 C 1.063(3) -0.1003(14) 0.6388(14) 0.014(7) Uani 1 1 d U
C14 C 1.096(4) -0.1577(18) 0.6692(19) 0.034(10) Uani 1 1 d U
H14A H 1.0684 -0.1900 0.6482 0.051 Uiso 1 1 calc R
H14B H 1.0673 -0.1581 0.7071 0.051 Uiso 1 1 calc R
H14C H 1.1723 -0.1602 0.6710 0.051 Uiso 1 1 calc R
C15 C 1.094(3) -0.0503(14) 0.6671(14) 0.014(7) Uani 1 1 d U
C16 C 1.158(4) -0.0451(19) 0.7228(19) 0.035(10) Uani 1 1 d U
H16A H 1.1713 -0.0051 0.7307 0.053 Uiso 1 1 calc R
H16B H 1.2241 -0.0653 0.7191 0.053 Uiso 1 1 calc R
H16C H 1.1172 -0.0616 0.7534 0.053 Uiso 1 1 calc R
N4 N 1.008(2) -0.1012(11) 0.5940(11) 0.010(5) Uani 1 1 d U
N5 N 1.309(2) -0.2768(11) 0.4750(11) 0.010(6) Uani 1 1 d U
C21 C 1.282(3) -0.2642(14) 0.5290(14) 0.014(7) Uani 1 1 d U
H21A H 1.3297 -0.2749 0.5572 0.016 Uiso 1 1 calc R
C22 C 1.192(2) -0.2378(11) 0.5463(12) 0.001(5) Uani 1 1 d U
H22A H 1.1817 -0.2294 0.5846 0.001 Uiso 1 1 calc R
C23 C 1.143(3) -0.2302(15) 0.4538(16) 0.020(8) Uani 1 1 d U
C24 C 1.059(3) -0.2132(16) 0.4104(16) 0.021(8) Uani 1 1 d U
H24A H 1.0027 -0.1927 0.4291 0.032 Uiso 1 1 calc R
H24B H 1.0313 -0.2473 0.3926 0.032 Uiso 1 1 calc R
H24C H 1.0911 -0.1888 0.3820 0.032 Uiso 1 1 calc R
C25 C 1.241(3) -0.2603(16) 0.4380(16) 0.024(8) Uani 1 1 d U
C26 C 1.261(4) -0.2729(18) 0.3768(17) 0.033(10) Uani 1 1 d U
H26A H 1.3259 -0.2946 0.3731 0.049 Uiso 1 1 calc R
H26B H 1.2673 -0.2373 0.3561 0.049 Uiso 1 1 calc R
H26C H 1.2028 -0.2951 0.3617 0.049 Uiso 1 1 calc R
N6 N 1.1190(19) -0.2240(10) 0.5080(10) 0.003(5) Uani 1 1 d U

loop_
_atom_site_aniso_label
_atom_site_aniso_U_11
_atom_site_aniso_U_22
_atom_site_aniso_U_33
_atom_site_aniso_U_23
_atom_site_aniso_U_13
_atom_site_aniso_U_12
W1 0.0108(7) 0.0129(7) 0.0076(6) 0.0022(5) -0.0020(5) -0.0004(5)
W2 0.0133(7) 0.0159(7) 0.0074(6) 0.0040(5) 0.0019(5) 0.0048(5)
W3 0.0124(7) 0.0190(7) 0.0074(6) 0.0035(5) -0.0023(5) -0.0055(6)
W4 0.0017(6) 0.0366(9) 0.0184(7) -0.0164(6) 0.0024(6) -0.0075(6)
W5 0.0171(8) 0.0137(7) 0.0332(9) -0.0150(6) -0.0180(7) 0.0072(6)
W6 0.0049(7) 0.0095(7) 0.0420(9) -0.0020(6) 0.0104(6) 0.0015(5)
Ag1 0.0210(15) 0.0226(14) 0.0385(17) -0.0098(13) -0.0068(13) 0.0026(12)
Ag2 0.0123(13) 0.0274(15) 0.0277(15) -0.0019(12) -0.0046(11) -0.0027(11)
Si1 0.010(4) 0.015(4) 0.008(4) 0.000(4) -0.005(4) 0.002(4)
O1 0.024(6) 0.024(6) 0.024(6) -0.001(2) -0.001(2) -0.001(2)
O2 0.024(6) 0.024(6) 0.024(6) -0.001(2) -0.001(2) -0.001(2)
O3 0.024(6) 0.024(6) 0.024(6) -0.001(2) -0.001(2) -0.001(2)
O4 0.024(6) 0.024(6) 0.024(6) -0.001(2) -0.001(2) -0.001(2)
O5 0.06(2) 0.12(3) 0.035(19) -0.05(2) -0.037(17) 0.07(2)
O6 0.024(7) 0.023(7) 0.027(7) -0.002(5) 0.002(5) 0.002(5)
O7 0.037(8) 0.036(8) 0.037(8) -0.003(5) -0.005(5) 0.000(5)
O8 0.068(12) 0.069(12) 0.072(12) 0.004(5) -0.002(5) -0.001(5)
O9 0.057(10) 0.052(10) 0.055(10) -0.003(5) 0.002(5) -0.003(5)
O10 0.037(8) 0.037(8) 0.040(8) -0.004(5) 0.002(5) -0.001(5)
O11 0.027(8) 0.030(7) 0.032(8) -0.006(5) 0.001(5) -0.002(5)
O12 0.015(6) 0.014(6) 0.015(6) 0.000(5) 0.001(5) -0.002(5)
O13 0.025(7) 0.026(7) 0.027(7) 0.003(5) 0.002(5) -0.001(5)
O14 0.032(8) 0.034(8) 0.036(8) -0.001(5) 0.002(5) -0.001(5)
O15 0.012(6) 0.013(6) 0.011(6) -0.001(4) 0.001(4) 0.000(4)
O16 0.052(10) 0.053(10) 0.056(10) 0.003(5) -0.005(5) -0.001(5)
O17 0.066(12) 0.066(12) 0.067(12) 0.002(5) -0.002(5) -0.001(5)
O18 0.069(12) 0.071(12) 0.066(12) -0.002(5) -0.001(5) 0.002(5)
O19 0.045(9) 0.048(9) 0.043(9) -0.002(5) -0.001(5) -0.001(5)
O20 0.13(4) 0.023(16) 0.04(2) -0.013(14) 0.03(2) -0.04(2)
O21 0.053(10) 0.051(10) 0.052(10) -0.004(5) 0.004(5) -0.002(5)
O22 0.073(13) 0.076(13) 0.074(13) 0.000(5) -0.002(5) 0.004(5)
N1 0.018(8) 0.020(8) 0.020(8) 0.001(5) 0.000(5) -0.002(5)
C1 0.008(7) 0.008(7) 0.006(7) 0.000(5) 0.001(5) -0.004(5)
C2 0.020(9) 0.020(9) 0.018(9) 0.000(5) 0.003(5) 0.001(5)
C3 0.013(8) 0.013(8) 0.012(8) -0.001(5) 0.001(5) -0.001(5)
C4 0.030(10) 0.031(10) 0.031(10) -0.001(5) -0.002(5) -0.002(5)
C5 0.018(8) 0.017(8) 0.017(8) 0.001(5) 0.001(5) 0.000(5)
C6 0.009(8) 0.009(7) 0.010(7) -0.002(5) 0.000(5) -0.004(5)
N2 0.016(7) 0.019(7) 0.014(7) -0.003(5) 0.000(5) -0.002(5)
N3 0.024(8) 0.021(8) 0.026(8) -0.001(5) 0.000(5) -0.001(5)
C11 0.013(8) 0.012(8) 0.011(8) 0.000(5) 0.002(5) 0.003(5)
C12 0.005(6) 0.005(6) 0.005(6) 0.0000(10) -0.0001(10) 0.0000(10)
C13 0.014(8) 0.014(8) 0.013(8) 0.002(5) 0.001(5) -0.002(5)
C14 0.036(11) 0.034(11) 0.032(11) -0.002(5) 0.001(5) 0.002(5)
C15 0.013(8) 0.016(8) 0.014(8) -0.002(5) 0.000(5) 0.001(5)
C16 0.035(11) 0.035(11) 0.035(11) 0.002(5) -0.002(5) 0.000(5)
N4 0.008(7) 0.012(7) 0.010(7) -0.002(5) 0.001(5) 0.001(5)
N5 0.009(7) 0.009(7) 0.012(7) 0.000(5) 0.000(5) -0.005(5)
C21 0.014(8) 0.012(8) 0.015(8) -0.002(5) -0.001(5) 0.001(5)
C22 0.001(5) 0.001(5) 0.001(5) 0.0000(10) -0.0001(10) -0.0001(10)
C23 0.019(9) 0.019(9) 0.021(9) 0.001(5) 0.000(5) 0.000(5)
C24 0.020(9) 0.022(9) 0.021(9) 0.000(5) -0.001(5) -0.001(5)
C25 0.026(9) 0.021(9) 0.024(9) -0.001(5) -0.001(5) -0.004(5)
C26 0.033(10) 0.033(10) 0.033(10) -0.001(5) 0.001(5) -0.001(5)
N6 0.002(6) 0.002(6) 0.006(6) 0.000(4) 0.003(5) 0.000(4)

loop_
_atom_type_symbol
_atom_type_description
_atom_type_scat_dispersion_real
_atom_type_scat_dispersion_imag
_atom_type_scat_source
C C 0.0033 0.0000 'International Tables Vol C Tables 4.2.6.8 and 6.1.1.4'
H H 0.0000 0.0000 'International Tables Vol C Tables 4.2.6.8 and 6.1.1.4'
N N 0.0061 0.0000 'International Tables Vol C Tables 4.2.6.8 and 6.1.1.4'
O O 0.0106 0.0000 'International Tables Vol C Tables 4.2.6.8 and 6.1.1.4'
Si Si 0.0817 0.0000 'International Tables Vol C Tables 4.2.6.8 and 6.1.1.4'
Ag Ag -0.8971 0.0000 'International Tables Vol C Tables 4.2.6.8 and 6.1.1.4'
W W -0.8490 0.0000 'International Tables Vol C Tables 4.2.6.8 and 6.1.1.4'

loop_
_geom_angle_atom_site_label_1
_geom_angle_atom_site_label_2
_geom_angle_atom_site_label_3
_geom_angle
_geom_angle_site_symmetry_1
_geom_angle_site_symmetry_3
O7 W1 O21 103.2(15) . .
O7 W1 O10 103.4(14) . .
O21 W1 O10 88.0(14) . .
O7 W1 O14 100.2(14) . .
O21 W1 O14 156.3(14) . .
O10 W1 O14 89.5(13) . .
O7 W1 O20 102.3(17) . .
O21 W1 O20 88.1(15) . .
O10 W1 O20 154.2(17) . .
O14 W1 O20 83.9(14) . .
O7 W1 O2 160.0(12) . 5_856
O21 W1 O2 64.1(14) . 5_856
O10 W1 O2 92.0(12) . 5_856
O14 W1 O2 92.5(12) . 5_856
O20 W1 O2 63.5(15) . 5_856
O7 W1 O3 158.9(12) . .
O21 W1 O3 93.3(13) . .
O10 W1 O3 63.7(12) . .
O14 W1 O3 64.7(12) . .
O20 W1 O3 91.1(16) . .
O2 W1 O3 41.0(5) 5_856 .
O6 W2 O10 103.3(13) . .
O6 W2 O22 97.9(17) . .
O10 W2 O22 158.8(17) . .
O6 W2 O5 101.6(17) . 5_856
O10 W2 O5 86.4(14) . 5_856
O22 W2 O5 88.5(16) . 5_856
O6 W2 O11 98.8(12) . .
O10 W2 O11 89.9(13) . .
O22 W2 O11 87.7(16) . .
O5 W2 O11 159.6(17) 5_856 .
O6 W2 O1 158.5(11) . 5_856
O10 W2 O1 93.3(12) . 5_856
O22 W2 O1 65.9(16) . 5_856
O5 W2 O1 65.5(16) 5_856 5_856
O11 W2 O1 94.7(11) . 5_856
O6 W2 O3 160.4(11) . .
O10 W2 O3 65.0(12) . .
O22 W2 O3 94.9(15) . .
O5 W2 O3 93.5(17) 5_856 .
O11 W2 O3 66.8(11) . .
O1 W2 O3 40.9(5) 5_856 .
O19 W3 O14 98.9(15) . .
O19 W3 O11 97.4(14) . .
O14 W3 O11 91.0(12) . .
O19 W3 O16 101.4(16) . .
O14 W3 O16 159.7(15) . .
O11 W3 O16 87.1(14) . .
O19 W3 O8 99.0(17) . .
O14 W3 O8 88.0(16) . .
O11 W3 O8 163.6(16) . .
O16 W3 O8 88.1(17) . .
O19 W3 O4 160.9(13) . 5_856
O14 W3 O4 93.9(12) . 5_856
O11 W3 O4 96.5(11) . 5_856
O16 W3 O4 66.3(14) . 5_856
O8 W3 O4 67.2(15) . 5_856
O19 W3 O3 157.3(13) . .
O14 W3 O3 66.1(12) . .
O11 W3 O3 67.3(11) . .
O16 W3 O3 94.6(13) . .
O8 W3 O3 97.5(15) . .
O4 W3 O3 41.8(5) 5_856 .
O13 W4 O18 104.8(17) . .
O13 W4 O20 100.7(17) . .
O18 W4 O20 87.4(18) . .
O13 W4 O9 98.7(14) . .
O18 W4 O9 156.4(18) . .
O20 W4 O9 88.0(15) . .
O13 W4 O22 100.7(16) . 5_856
O18 W4 O22 88.7(19) . 5_856
O20 W4 O22 159(2) . 5_856
O9 W4 O22 87.2(17) . 5_856
O13 W4 O1 161.6(10) . .
O18 W4 O1 63.6(16) . .
O20 W4 O1 93.2(17) . .
O9 W4 O1 93.6(13) . .
O22 W4 O1 66.3(16) 5_856 .
O13 W4 O2 156.5(10) . 5_856
O18 W4 O2 92.1(16) . 5_856
O20 W4 O2 63.3(15) . 5_856
O9 W4 O2 65.3(13) . 5_856
O22 W4 O2 95.8(15) 5_856 5_856
O1 W4 O2 41.9(5) . 5_856
O12 W5 O5 101.7(15) . .
O12 W5 O18 104.5(15) . .
O5 W5 O18 86.2(16) . .
O12 W5 O17 102.9(15) . .
O5 W5 O17 88.5(17) . .
O18 W5 O17 152.5(18) . .
O12 W5 O8 96.6(15) . .
O5 W5 O8 161.6(18) . .
O18 W5 O8 88.2(18) . .
O17 W5 O8 88.5(18) . .
O12 W5 O4 158.3(9) . 5_856
O5 W5 O4 95.0(15) . 5_856
O18 W5 O4 90.2(15) . 5_856
O17 W5 O4 63.4(15) . 5_856
O8 W5 O4 67.5(15) . 5_856
O12 W5 O1 159.6(9) . .
O5 W5 O1 65.1(14) . .
O18 W5 O1 60.8(15) . .
O17 W5 O1 92.6(14) . .
O8 W5 O1 96.9(15) . .
O4 W5 O1 42.0(5) 5_856 .
O15 W6 O17 101.7(15) . 5_856
O15 W6 O9 100.4(14) . .
O17 W6 O9 157.8(18) 5_856 .
O15 W6 O16 97.3(14) . 5_856
O17 W6 O16 89.5(17) 5_856 5_856
O9 W6 O16 89.3(16) . 5_856
O15 W6 O21 103.9(13) . .
O17 W6 O21 85.4(17) 5_856 .
O9 W6 O21 87.8(16) . .
O16 W6 O21 158.7(16) 5_856 .
O15 W6 O2 160.9(9) . 5_856
O17 W6 O2 91.4(15) 5_856 5_856
O9 W6 O2 66.8(14) . 5_856
O16 W6 O2 96.6(13) 5_856 5_856
O21 W6 O2 63.0(13) . 5_856
O15 W6 O4 157.1(9) . .
O17 W6 O4 63.6(15) 5_856 .
O9 W6 O4 95.7(13) . .
O16 W6 O4 66.6(14) 5_856 .
O21 W6 O4 92.7(13) . .
O2 W6 O4 42.0(5) 5_856 .
N5 Ag1 N4 130.7(9) 4_446 .
N5 Ag1 N6 119.8(9) 4_446 .
N4 Ag1 N6 109.6(9) . .
N1 Ag2 N3 129.4(11) . .
N1 Ag2 N2 120.2(10) . 6_557
N3 Ag2 N2 105.5(11) . 6_557
O3 Si1 O3 180(2) . 5_856
O3 Si1 O2 69.3(12) . 5_856
O3 Si1 O2 110.7(12) 5_856 5_856
O3 Si1 O2 110.7(12) . .
O3 Si1 O2 69.3(12) 5_856 .
O2 Si1 O2 180(3) 5_856 .
O3 Si1 O1 69.3(12) . 5_856
O3 Si1 O1 110.7(12) 5_856 5_856
O2 Si1 O1 109.0(12) 5_856 5_856
O2 Si1 O1 71.0(12) . 5_856
O3 Si1 O1 110.7(12) . .
O3 Si1 O1 69.3(12) 5_856 .
O2 Si1 O1 71.0(12) 5_856 .
O2 Si1 O1 109.0(12) . .
O1 Si1 O1 180.0(8) 5_856 .
O3 Si1 O4 70.6(12) . 5_856
O3 Si1 O4 109.4(12) 5_856 5_856
O2 Si1 O4 108.8(12) 5_856 5_856
O2 Si1 O4 71.2(12) . 5_856
O1 Si1 O4 108.3(12) 5_856 5_856
O1 Si1 O4 71.7(12) . 5_856
O3 Si1 O4 109.4(12) . .
O3 Si1 O4 70.6(12) 5_856 .
O2 Si1 O4 71.2(12) 5_856 .
O2 Si1 O4 108.8(12) . .
O1 Si1 O4 71.7(12) 5_856 .
O1 Si1 O4 108.3(12) . .
O4 Si1 O4 180.0(15) 5_856 .
Si1 O1 O3 55.1(7) . 5_856
Si1 O1 O2 54.5(7) . 5_856
O3 O1 O2 91.2(13) 5_856 5_856
Si1 O1 O4 54.3(7) . 5_856
O3 O1 O4 89.9(13) 5_856 5_856
O2 O1 O4 88.5(12) 5_856 5_856
Si1 O1 W4 125.8(19) . .
O3 O1 W4 134(2) 5_856 .
O2 O1 W4 71.3(18) 5_856 .
O4 O1 W4 130(2) 5_856 .
Si1 O1 W2 124.8(19) . 5_856
O3 O1 W2 69.6(18) 5_856 5_856
O2 O1 W2 134(2) 5_856 5_856
O4 O1 W2 130(2) 5_856 5_856
W4 O1 W2 92.6(8) . 5_856
Si1 O1 W5 121.7(19) . .
O3 O1 W5 129(2) 5_856 .
O2 O1 W5 130(2) 5_856 .
O4 O1 W5 67.3(18) 5_856 .
W4 O1 W5 91.4(8) . .
W2 O1 W5 91.0(8) 5_856 .
Si1 O2 O3 55.2(7) . 5_856
Si1 O2 O1 54.5(7) . 5_856
O3 O2 O1 91.2(13) 5_856 5_856
Si1 O2 O4 54.6(7) . 5_856
O3 O2 O4 90.3(13) 5_856 5_856
O1 O2 O4 88.5(12) 5_856 5_856
Si1 O2 W1 126.3(19) . 5_856
O3 O2 W1 71.1(18) 5_856 5_856
O1 O2 W1 133(2) 5_856 5_856
O4 O2 W1 133(2) 5_856 5_856
Si1 O2 W6 124.0(19) . 5_856
O3 O2 W6 134(2) 5_856 5_856
O1 O2 W6 127(2) 5_856 5_856
O4 O2 W6 69.4(18) 5_856 5_856
W1 O2 W6 92.3(7) 5_856 5_856
Si1 O2 W4 121.3(19) . 5_856
O3 O2 W4 131(2) 5_856 5_856
O1 O2 W4 66.8(17) 5_856 5_856
O4 O2 W4 130(2) 5_856 5_856
W1 O2 W4 92.3(8) 5_856 5_856
W6 O2 W4 91.1(8) 5_856 5_856
Si1 O3 O1 55.5(7) . 5_856
Si1 O3 O2 55.5(7) . 5_856
O1 O3 O2 91.7(13) 5_856 5_856
Si1 O3 O4 55.1(7) . 5_856
O1 O3 O4 90.3(13) 5_856 5_856
O2 O3 O4 90.7(13) 5_856 5_856
Si1 O3 W2 125.0(19) . .
O1 O3 W2 69.5(18) 5_856 .
O2 O3 W2 131(2) 5_856 .
O4 O3 W2 132(2) 5_856 .
Si1 O3 W3 123.9(19) . .
O1 O3 W3 131(2) 5_856 .
O2 O3 W3 131(2) 5_856 .
O4 O3 W3 68.8(18) 5_856 .
W2 O3 W3 91.8(8) . .
Si1 O3 W1 123.4(19) . .
O1 O3 W1 132(2) 5_856 .
O2 O3 W1 67.9(18) 5_856 .
O4 O3 W1 131(2) 5_856 .
W2 O3 W1 91.5(8) . .
W3 O3 W1 91.7(8) . .
Si1 O4 O3 54.3(7) . 5_856
Si1 O4 O2 54.2(7) . 5_856
O3 O4 O2 89.9(12) 5_856 5_856
Si1 O4 O1 53.9(7) . 5_856
O3 O4 O1 89.5(12) 5_856 5_856
O2 O4 O1 88.1(12) 5_856 5_856
Si1 O4 W3 123.7(19) . 5_856
O3 O4 W3 69.4(18) 5_856 5_856
O2 O4 W3 132(2) 5_856 5_856
O1 O4 W3 132(2) 5_856 5_856
Si1 O4 W5 124.6(19) . 5_856
O3 O4 W5 133(2) 5_856 5_856
O2 O4 W5 129(2) 5_856 5_856
O1 O4 W5 70.6(18) 5_856 5_856
W3 O4 W5 92.8(8) 5_856 5_856
Si1 O4 W6 122.8(19) . .
O3 O4 W6 130(2) 5_856 .
O2 O4 W6 68.7(18) 5_856 .
O1 O4 W6 132(2) 5_856 .
W3 O4 W6 91.8(8) 5_856 .
W5 O4 W6 92.0(8) 5_856 .
W5 O5 W2 138(2) . 5_856
W5 O8 W3 132(2) . .
W6 O9 W4 137(2) . .
W2 O10 W1 139.0(18) . .
W3 O11 W2 133.6(16) . .
W3 O14 W1 136.4(17) . .
W6 O16 W3 135(2) 5_856 .
W6 O17 W5 140(2) 5_856 .
W4 O18 W5 144(3) . .
W4 O20 W1 140(2) . .
W1 O21 W6 140(2) . .
W2 O22 W4 134(3) . 5_856
C1 N1 C5 116(3) . .
C1 N1 Ag2 119(2) . .
C5 N1 Ag2 124(2) . .
N1 C1 C2 124(3) . .
N2 C2 C1 113(3) . .
N2 C3 C5 119(3) . .
N2 C3 C4 121(3) . .
C5 C3 C4 120(3) . .
N1 C5 C6 117(3) . .
N1 C5 C3 121(3) . .
C6 C5 C3 122(3) . .
C3 N2 C2 126(3) . .
C3 N2 Ag2 120(2) . 6_657
C2 N2 Ag2 107(2) . 6_657
C15 N3 C11 121(3) . .
C15 N3 Ag2 121(2) . .
C11 N3 Ag2 117(2) . .
N3 C11 C12 115(3) . .
N4 C12 C11 128(3) . .
N4 C13 C15 124(3) . .
N4 C13 C14 121(3) . .
C15 C13 C14 115(3) . .
N3 C15 C13 116(3) . .
N3 C15 C16 116(3) . .
C13 C15 C16 128(3) . .
C12 N4 C13 115(3) . .
C12 N4 Ag1 119(2) . .
C13 N4 Ag1 125(2) . .
C25 N5 C21 114(3) . .
C25 N5 Ag1 126(2) . 4_546
C21 N5 Ag1 120(2) . 4_546
C22 C21 N5 127(3) . .
N6 C22 C21 119(3) . .
N6 C23 C25 119(3) . .
N6 C23 C24 118(3) . .
C25 C23 C24 122(3) . .
N5 C25 C23 122(3) . .
N5 C25 C26 119(4) . .
C23 C25 C26 119(3) . .
C23 N6 C22 118(3) . .
C23 N6 Ag1 126(2) . .
C22 N6 Ag1 115.7(19) . .

loop_
_geom_bond_atom_site_label_1
_geom_bond_atom_site_label_2
_geom_bond_distance
_geom_bond_site_symmetry_2
W1 O7 1.69(3) .
W1 O21 1.85(3) .
W1 O10 1.91(3) .
W1 O14 1.94(3) .
W1 O20 1.94(3) .
W1 O2 2.41(3) 5_856
W1 O3 2.46(3) .
W2 O6 1.67(3) .
W2 O10 1.83(3) .
W2 O22 1.88(4) .
W2 O5 1.91(3) 5_856
W2 O11 1.93(3) .
W2 O1 2.44(3) 5_856
W2 O3 2.44(3) .
W3 O19 1.67(3) .
W3 O14 1.85(3) .
W3 O11 1.89(3) .
W3 O16 1.93(4) .
W3 O8 1.94(4) .
W3 O4 2.43(3) 5_856
W3 O3 2.44(3) .
W4 O13 1.72(3) .
W4 O18 1.80(4) .
W4 O20 1.81(3) .
W4 O9 1.92(4) .
W4 O22 1.91(4) 5_856
W4 O1 2.40(3) .
W4 O2 2.48(3) 5_856
W5 O12 1.72(2) .
W5 O5 1.85(4) .
W5 O18 1.89(4) .
W5 O17 1.90(4) .
W5 O8 1.91(4) .
W5 O4 2.43(3) 5_856
W5 O1 2.49(3) .
W6 O15 1.72(2) .
W6 O17 1.84(4) 5_856
W6 O9 1.86(4) .
W6 O16 1.87(4) 5_856
W6 O21 1.87(4) .
W6 O2 2.44(3) 5_856
W6 O4 2.45(3) .
Ag1 N5 2.22(3) 4_446
Ag1 N4 2.29(3) .
Ag1 N6 2.30(2) .
Ag2 N1 2.20(3) .
Ag2 N3 2.31(3) .
Ag2 N2 2.39(3) 6_557
Si1 O3 1.495(9) .
Si1 O3 1.495(9) 5_856
Si1 O2 1.501(9) 5_856
Si1 O2 1.501(9) .
Si1 O1 1.502(9) 5_856
Si1 O1 1.502(9) .
Si1 O4 1.509(9) 5_856
Si1 O4 1.509(9) .
O1 O3 1.70(3) 5_856
O1 O2 1.74(3) 5_856
O1 O4 1.76(3) 5_856
O1 W2 2.44(3) 5_856
O2 O3 1.70(3) 5_856
O2 O1 1.74(3) 5_856
O2 O4 1.75(3) 5_856
O2 W1 2.41(3) 5_856
O2 W6 2.44(3) 5_856
O2 W4 2.48(3) 5_856
O3 O1 1.70(3) 5_856
O3 O2 1.70(3) 5_856
O3 O4 1.74(3) 5_856
O4 O3 1.74(3) 5_856
O4 O2 1.75(3) 5_856
O4 O1 1.76(3) 5_856
O4 W3 2.43(3) 5_856
O4 W5 2.43(3) 5_856
O5 W2 1.91(3) 5_856
O16 W6 1.87(4) 5_856
O17 W6 1.84(4) 5_856
O22 W4 1.91(4) 5_856
N1 C1 1.32(4) .
N1 C5 1.33(5) .
C1 C2 1.46(5) .
C2 N2 1.36(5) .
C3 N2 1.23(4) .
C3 C5 1.45(5) .
C3 C4 1.49(5) .
C5 C6 1.44(5) .
N2 Ag2 2.39(3) 6_657
N3 C15 1.30(5) .
N3 C11 1.33(5) .
C11 C12 1.36(4) .
C12 N4 1.24(4) .
C13 N4 1.26(4) .
C13 C15 1.39(5) .
C13 C14 1.56(5) .
C15 C16 1.54(5) .
N5 C25 1.28(5) .
N5 C21 1.35(4) .
N5 Ag1 2.22(3) 4_546
C21 C22 1.34(4) .
C22 N6 1.32(4) .
C23 N6 1.31(4) .
C23 C25 1.46(5) .
C23 C24 1.51(5) .
C25 C26 1.49(5) .
